data_7133153
loop_
_publ_author_name
'Zhou, Pengfei'
'Liang, Xinyao'
'Xu, Zekun'
'Chen, Honggu'
'Wei, Zongwu'
'Liang, Taoyuan'
'Jiang, Jun'
'Zhang, Zhuan'

_publ_section_title
;
 Regiodivergent C-H alkynylation of 2-arylthiazoles switched by
 Ru<sup>II</sup> and Pd<sup>II</sup> catalysis.
;
_journal_issue 52
_journal_name_full 'Chemical communications (Cambridge, England)'
_journal_page_first 6679
_journal_page_last 6682
_journal_paper_doi 10.1039/d4cc02254h
_journal_volume 60
_journal_year 2024
_chemical_formula_moiety 'C22 H29 N O S Si'
_chemical_formula_sum 'C22 H29 N O S Si'
_chemical_formula_weight 383.61
_chemical_name_systematic xzk
_space_group_crystal_system triclinic
_space_group_IT_number 2
_space_group_name_Hall '-P 1'
_space_group_name_H-M_alt 'P -1'
_atom_sites_solution_hydrogens geom
_atom_sites_solution_primary dual
_audit_creation_date 2024-04-19
_audit_creation_method
;
Olex2 1.5
(compiled 2024.02.16 svn.r378c4104 for OlexSys, GUI svn.r6928)
;
_audit_update_record
;
2024-04-19 deposited with the CCDC.	2024-06-04 downloaded from the CCDC.
;
_cell_angle_alpha 104.490(7)
_cell_angle_beta 90.974(6)
_cell_angle_gamma 91.921(7)
_cell_formula_units_Z 4
_cell_length_a 8.7980(7)
_cell_length_b 12.4654(13)
_cell_length_c 21.0908(14)
_cell_measurement_reflns_used 4101
_cell_measurement_temperature 293.15
_cell_measurement_theta_max 26.4310
_cell_measurement_theta_min 2.8510
_cell_volume 2237.4(3)
_computing_cell_refinement 'CrysAlisPro 1.171.42.99a (Rigaku OD, 2023)'
_computing_data_collection 'CrysAlisPro 1.171.42.99a (Rigaku OD, 2023)'
_computing_data_reduction 'CrysAlisPro 1.171.42.99a (Rigaku OD, 2023)'
_computing_molecular_graphics 'Olex2 1.5 (Dolomanov et al., 2009)'
_computing_publication_material 'Olex2 1.5 (Dolomanov et al., 2009)'
_computing_structure_refinement 'SHELXL 2018/3 (Sheldrick, 2015)'
_computing_structure_solution 'SHELXT 2014/5 (Sheldrick, 2014)'
_diffrn_ambient_temperature 293.15
_diffrn_detector 'CCD plate'
_diffrn_detector_area_resol_mean 16.1213
_diffrn_detector_type Eos
_diffrn_measured_fraction_theta_full 0.999
_diffrn_measured_fraction_theta_max 0.997
_diffrn_measurement_details
;
List of Runs (angles in degrees, time in seconds):

  # Type    Start    End  Width  t~exp~   \w     \q     \k     \f   Frames
#--------------------------------------------------------------------------
  1  \w    -19.00  53.00   1.00    3.00    --   17.04 -99.00-150.00   72
  2  \w     41.00  68.00   1.00    3.00    --   17.04 178.00 -30.00   27
  3  \w    -51.00  36.00   1.00    3.00    --   17.04 -57.00 -30.00   87
  4  \w    -21.00  86.00   1.00    3.00    --   17.04  19.00 150.00  107
  5  \w    -37.00   9.00   1.00    3.00    --  -17.59 -77.00-120.00   46
  6  \w    -23.00  11.00   1.00    3.00    --  -17.59 -77.00   0.00   34
  7  \w    -38.00   0.00   1.00    3.00    --  -17.59 -77.00  90.00   38
;
_diffrn_measurement_device 'four-circle diffractometer'
_diffrn_measurement_device_type 'Xcalibur, Eos, Gemini'
_diffrn_measurement_method '\w scans'
_diffrn_orient_matrix_type 'CrysAlisPro convention (1999,Acta A55,543-557)'
_diffrn_orient_matrix_UB_11 -0.0341764000
_diffrn_orient_matrix_UB_12 0.0510855000
_diffrn_orient_matrix_UB_13 0.0009282000
_diffrn_orient_matrix_UB_21 0.0338978000
_diffrn_orient_matrix_UB_22 0.0231619000
_diffrn_orient_matrix_UB_23 0.0314159000
_diffrn_orient_matrix_UB_31 0.0647642000
_diffrn_orient_matrix_UB_32 0.0176940000
_diffrn_orient_matrix_UB_33 -0.0148179000
_diffrn_radiation_monochromator graphite
_diffrn_radiation_probe x-ray
_diffrn_radiation_type 'Mo K\a'
_diffrn_radiation_wavelength 0.71073
_diffrn_reflns_av_R_equivalents 0.0452
_diffrn_reflns_av_unetI/netI 0.0814
_diffrn_reflns_Laue_measured_fraction_full 0.999
_diffrn_reflns_Laue_measured_fraction_max 0.997
_diffrn_reflns_limit_h_max 10
_diffrn_reflns_limit_h_min -10
_diffrn_reflns_limit_k_max 15
_diffrn_reflns_limit_k_min -15
_diffrn_reflns_limit_l_max 26
_diffrn_reflns_limit_l_min -26
_diffrn_reflns_number 17857
_diffrn_reflns_point_group_measured_fraction_full 0.999
_diffrn_reflns_point_group_measured_fraction_max 0.997
_diffrn_reflns_theta_full 25.242
_diffrn_reflns_theta_max 26.373
_diffrn_reflns_theta_min 2.268
_diffrn_source 'fine-focus sealed X-ray tube'
_diffrn_source_type 'Enhance (Mo) X-ray Source'
_exptl_absorpt_coefficient_mu 0.208
_exptl_absorpt_correction_T_max 1.00000
_exptl_absorpt_correction_T_min 0.83322
_exptl_absorpt_correction_type multi-scan
_exptl_absorpt_process_details
;
CrysAlisPro 1.171.42.99a (Rigaku Oxford Diffraction, 2023)
Empirical absorption correction using spherical harmonics,
implemented in SCALE3 ABSPACK scaling algorithm.
;
_exptl_crystal_colour 'clear light black'
_exptl_crystal_colour_lustre clear
_exptl_crystal_colour_modifier light
_exptl_crystal_colour_primary black
_exptl_crystal_density_diffrn 1.139
_exptl_crystal_description block
_exptl_crystal_F_000 824
_exptl_crystal_size_max 0.03
_exptl_crystal_size_mid 0.02
_exptl_crystal_size_min 0.01
_refine_diff_density_max 0.296
_refine_diff_density_min -0.285
_refine_diff_density_rms 0.045
_refine_ls_extinction_method none
_refine_ls_goodness_of_fit_ref 1.019
_refine_ls_hydrogen_treatment constr
_refine_ls_matrix_type full
_refine_ls_number_parameters 483
_refine_ls_number_reflns 9131
_refine_ls_number_restraints 4
_refine_ls_restrained_S_all 1.022
_refine_ls_R_factor_all 0.1493
_refine_ls_R_factor_gt 0.0671
_refine_ls_shift/su_max 0.000
_refine_ls_shift/su_mean 0.000
_refine_ls_structure_factor_coef Fsqd
_refine_ls_weighting_details 'w=1/[\s^2^(Fo^2^)+(0.0931P)^2^] where P=(Fo^2^+2Fc^2^)/3'
_refine_ls_weighting_scheme calc
_refine_ls_wR_factor_gt 0.1786
_refine_ls_wR_factor_ref 0.2381
_reflns_Friedel_coverage 0.000
_reflns_number_gt 3851
_reflns_number_total 9131
_reflns_threshold_expression 'I > 2\s(I)'
_cod_data_source_file d4cc02254h2.cif
_cod_data_source_block exp_14226_auto
_cod_depositor_comments 'Adding full bibliography for 7133152--7133153.cif.'
_cod_database_code 7133153
_shelx_shelxl_version_number 2018/3
_shelx_space_group_comment
;
The symmetry employed for this shelxl refinement is uniquely defined
by the following loop, which should always be used as a source of
symmetry information in preference to the above space-group names.
They are only intended as comments.
;
_shelx_estimated_absorpt_t_max 0.998
_shelx_estimated_absorpt_t_min 0.994
_olex2_refinement_description
;
1. Fixed Uiso
 At 1.2 times of:
  All C(H) groups
 At 1.5 times of:
  All C(H,H,H) groups
2. Rigid bond restraints
 C2, C1, O1, C24, C23
 with sigma for 1-2 distances of 0.005 and sigma for 1-3 distances of 0.005
3.a Ternary CH refined with riding coordinates:
 C39(H39), C42(H42), C36(H36), C20(H20), C17(H17), C14(H14)
3.b Aromatic/amide H refined with riding coordinates:
 C29(H29), C32(H32), C28(H28), C27(H27), C26(H26), C5(H5), C4(H4), C7(H7),
 C10(H10), C8(H8)
3.c Idealised Me refined as rotating group:
 C40(H40a,H40b,H40c), C23(H23a,H23b,H23c), C41(H41a,H41b,H41c), C43(H43a,H43b,
 H43c), C44(H44a,H44b,H44c), C37(H37a,H37b,H37c), C38(H38a,H38b,H38c), C1(H1a,
 H1b,H1c), C22(H22a,H22b,H22c), C21(H21a,H21b,H21c), C18(H18a,H18b,H18c),
 C19(H19a,H19b,H19c), C15(H15a,H15b,H15c), C16(H16a,H16b,H16c)
;
_olex2_submission_special_instructions 'No special instructions were received'
_oxdiff_exptl_absorpt_empirical_details
;
Empirical correction (ABSPACK) includes:
- Absorption correction using spherical harmonics
- Frame scaling
;
_oxdiff_exptl_absorpt_empirical_full_max 1.388
_oxdiff_exptl_absorpt_empirical_full_min 0.791

loop_
_space_group_symop_operation_xyz
'x, y, z'
'-x, -y, -z'

loop_
_atom_site_label
_atom_site_type_symbol
_atom_site_fract_x
_atom_site_fract_y
_atom_site_fract_z
_atom_site_U_iso_or_equiv
_atom_site_adp_type
_atom_site_occupancy
_atom_site_site_symmetry_order
_atom_site_calc_flag
_atom_site_refinement_flags_posn
_atom_site_refinement_flags_adp
_atom_site_refinement_flags_occupancy
_atom_site_disorder_assembly
_atom_site_disorder_group
S2 S 0.45327(9) 0.81616(8) 0.37308(3) 0.0621(3) Uani 1 1 d . . . . .
Si2 Si 0.78103(11) 0.57280(9) 0.16087(4) 0.0703(3) Uani 1 1 d . . . . .
O1 O -0.0091(4) 1.1436(3) 0.63036(14) 0.1294(13) Uani 1 1 d . U . . .
N2 N 0.5686(3) 0.7514(2) 0.46857(12) 0.0651(7) Uani 1 1 d . . . . .
C30 C 0.3662(3) 0.8818(3) 0.50361(13) 0.0519(8) Uani 1 1 d . . . . .
C31 C 0.4646(3) 0.8152(3) 0.45471(12) 0.0505(7) Uani 1 1 d . . . . .
C35 C 0.7045(4) 0.6424(3) 0.24024(15) 0.0728(10) Uani 1 1 d . . . . .
C33 C 0.5989(3) 0.7253(3) 0.35738(14) 0.0592(8) Uani 1 1 d . . . . .
C29 C 0.3638(4) 0.8643(3) 0.56604(13) 0.0607(8) Uani 1 1 d . . . . .
H29 H 0.422828 0.810455 0.576708 0.073 Uiso 1 1 calc R U . . .
C32 C 0.6430(4) 0.7009(3) 0.41331(15) 0.0686(9) Uani 1 1 d . . . . .
H32 H 0.720212 0.652147 0.414383 0.082 Uiso 1 1 calc R U . . .
C28 C 0.2716(4) 0.9286(3) 0.61233(15) 0.0721(10) Uani 1 1 d . . . . .
H28 H 0.270849 0.917755 0.654383 0.087 Uiso 1 1 calc R U . . .
C25 C 0.1807(4) 1.0086(3) 0.59764(15) 0.0652(10) Uani 1 1 d . . . . .
C27 C 0.2758(3) 0.9621(3) 0.48929(14) 0.0632(9) Uani 1 1 d . . . . .
H27 H 0.276828 0.974187 0.447533 0.076 Uiso 1 1 calc R U . . .
C34 C 0.6561(4) 0.6828(3) 0.29333(15) 0.0676(10) Uani 1 1 d . . . . .
C26 C 0.1841(3) 1.0246(3) 0.53595(15) 0.0696(10) Uani 1 1 d . . . . .
H26 H 0.124316 1.077902 0.525230 0.084 Uiso 1 1 calc R U . . .
C24 C 0.0795(5) 1.0760(4) 0.64736(19) 0.0869(12) Uani 1 1 d . U . . .
C39 C 0.9802(4) 0.6313(4) 0.15686(17) 0.1053(14) Uani 1 1 d . . . . .
H39 H 0.968211 0.710831 0.161666 0.126 Uiso 1 1 calc R U . . .
C40 C 1.0866(5) 0.6250(5) 0.2120(2) 0.143(2) Uani 1 1 d . . . . .
H40A H 1.038855 0.653781 0.253035 0.215 Uiso 1 1 calc R U . . .
H40B H 1.178226 0.668078 0.210137 0.215 Uiso 1 1 calc R U . . .
H40C H 1.110915 0.549181 0.208103 0.215 Uiso 1 1 calc R U . . .
C42 C 0.7640(6) 0.4205(4) 0.15649(19) 0.1187(16) Uani 1 1 d . . . . .
H42 H 0.655311 0.407470 0.162504 0.142 Uiso 1 1 calc R U . . .
C23 C 0.0871(5) 1.0644(4) 0.71398(17) 0.1116(15) Uani 1 1 d . U . . .
H23A H 0.187068 1.087010 0.732474 0.167 Uiso 1 1 calc R U . . .
H23B H 0.065956 0.988364 0.713981 0.167 Uiso 1 1 calc R U . . .
H23C H 0.013360 1.110192 0.739642 0.167 Uiso 1 1 calc R U . . .
C36 C 0.6568(5) 0.6064(5) 0.09639(18) 0.1208(18) Uani 1 1 d . . . . .
H36 H 0.695391 0.566781 0.053950 0.145 Uiso 1 1 calc R U . . .
C41 C 1.0514(5) 0.5900(5) 0.0899(2) 0.150(2) Uani 1 1 d . . . . .
H41A H 1.070129 0.512455 0.082537 0.226 Uiso 1 1 calc R U . . .
H41B H 1.145638 0.630511 0.088899 0.226 Uiso 1 1 calc R U . . .
H41C H 0.983041 0.601009 0.056362 0.226 Uiso 1 1 calc R U . . .
C43 C 0.8402(7) 0.3860(5) 0.2131(2) 0.153(2) Uani 1 1 d . . . . .
H43A H 0.947456 0.403405 0.213891 0.230 Uiso 1 1 calc R U . . .
H43B H 0.823605 0.307671 0.207583 0.230 Uiso 1 1 calc R U . . .
H43C H 0.797717 0.425189 0.253576 0.230 Uiso 1 1 calc R U . . .
C44 C 0.7938(7) 0.3430(4) 0.0902(2) 0.160(2) Uani 1 1 d . . . . .
H44A H 0.738500 0.366109 0.056614 0.241 Uiso 1 1 calc R U . . .
H44B H 0.761142 0.268708 0.090205 0.241 Uiso 1 1 calc R U . . .
H44C H 0.900688 0.345098 0.081875 0.241 Uiso 1 1 calc R U . . .
C37 C 0.6686(8) 0.7296(6) 0.0990(3) 0.185(3) Uani 1 1 d . . . . .
H37A H 0.631261 0.771315 0.139974 0.278 Uiso 1 1 calc R U . . .
H37B H 0.609098 0.743711 0.063615 0.278 Uiso 1 1 calc R U . . .
H37C H 0.773070 0.751351 0.095094 0.278 Uiso 1 1 calc R U . . .
C38 C 0.4922(5) 0.5631(7) 0.0996(3) 0.201(4) Uani 1 1 d . . . . .
H38A H 0.490444 0.484120 0.093454 0.302 Uiso 1 1 calc R U . . .
H38B H 0.431192 0.581081 0.065797 0.302 Uiso 1 1 calc R U . . .
H38C H 0.452025 0.597124 0.141606 0.302 Uiso 1 1 calc R U . . .
S1 S 1.05523(9) 0.67865(7) 0.62672(3) 0.0624(3) Uani 1 1 d . . . . .
N1 N 0.9321(3) 0.7461(2) 0.53362(12) 0.0677(8) Uani 1 1 d . . . . .
C6 C 1.1342(3) 0.6180(3) 0.49508(13) 0.0528(8) Uani 1 1 d . . . . .
C9 C 1.0386(3) 0.6822(3) 0.54582(12) 0.0499(7) Uani 1 1 d . . . . .
C13 C 0.8098(4) 0.8477(3) 0.76325(16) 0.0767(11) Uani 1 1 d . . . . .
C11 C 0.9086(3) 0.7684(3) 0.64455(14) 0.0586(8) Uani 1 1 d . . . . .
C5 C 1.1300(4) 0.6348(3) 0.43266(14) 0.0651(9) Uani 1 1 d . . . . .
H5 H 1.067416 0.687444 0.422891 0.078 Uiso 1 1 calc R U . . .
O2 O 1.5086(4) 0.3628(3) 0.36180(16) 0.1405(14) Uani 1 1 d . . . . .
C4 C 1.2200(4) 0.5724(3) 0.38472(14) 0.0708(10) Uani 1 1 d . . . . .
H4 H 1.216201 0.583391 0.342718 0.085 Uiso 1 1 calc R U . . .
C7 C 1.2297(4) 0.5387(3) 0.50803(14) 0.0656(9) Uani 1 1 d . . . . .
H7 H 1.233060 0.526314 0.549723 0.079 Uiso 1 1 calc R U . . .
C12 C 0.8566(4) 0.8092(3) 0.70987(15) 0.0681(10) Uani 1 1 d . . . . .
C10 C 0.8609(4) 0.7944(3) 0.58988(15) 0.0681(9) Uani 1 1 d . . . . .
H10 H 0.782843 0.843036 0.590255 0.082 Uiso 1 1 calc R U . . .
C3 C 1.3156(4) 0.4940(3) 0.39813(15) 0.0641(9) Uani 1 1 d . . . . .
C8 C 1.3192(4) 0.4783(3) 0.46006(16) 0.0716(10) Uani 1 1 d . . . . .
H8 H 1.382900 0.426217 0.469864 0.086 Uiso 1 1 calc R U . . .
C2 C 1.4130(5) 0.4275(4) 0.3461(2) 0.0923(13) Uani 1 1 d . U . . .
C1 C 1.3951(5) 0.4386(4) 0.27965(17) 0.1066(15) Uani 1 1 d . U . . .
H1A H 1.459362 0.387816 0.251399 0.160 Uiso 1 1 calc R U . . .
H1B H 1.423214 0.513076 0.278354 0.160 Uiso 1 1 calc R U . . .
H1C H 1.290971 0.422186 0.265159 0.160 Uiso 1 1 calc R U . . .
C20 C 0.5606(6) 0.9953(4) 0.8192(2) 0.1229(18) Uani 1 1 d . . . . .
H20 H 0.523280 1.041347 0.860286 0.147 Uiso 1 1 calc R U . . .
C22 C 0.4311(6) 0.9109(7) 0.7888(3) 0.179(3) Uani 1 1 d . . . . .
H22A H 0.347187 0.949255 0.776366 0.268 Uiso 1 1 calc R U . . .
H22B H 0.398403 0.871610 0.820204 0.268 Uiso 1 1 calc R U . . .
H22C H 0.466963 0.859212 0.750732 0.268 Uiso 1 1 calc R U . . .
C21 C 0.6023(7) 1.0727(5) 0.7763(3) 0.181(3) Uani 1 1 d . . . . .
H21A H 0.641641 1.030639 0.735872 0.272 Uiso 1 1 calc R U . . .
H21B H 0.678143 1.126799 0.798628 0.272 Uiso 1 1 calc R U . . .
H21C H 0.513359 1.109616 0.767401 0.272 Uiso 1 1 calc R U . . .
C17 C 0.6654(5) 0.8168(4) 0.88617(19) 0.1182(16) Uani 1 1 d . . . . .
H17 H 0.588106 0.770390 0.856850 0.142 Uiso 1 1 calc R U . . .
C18 C 0.7754(7) 0.7402(5) 0.8968(3) 0.158(2) Uani 1 1 d . . . . .
H18A H 0.851168 0.778792 0.928342 0.238 Uiso 1 1 calc R U . . .
H18B H 0.822962 0.707574 0.856266 0.238 Uiso 1 1 calc R U . . .
H18C H 0.725528 0.683031 0.912943 0.238 Uiso 1 1 calc R U . . .
C19 C 0.5800(6) 0.8677(5) 0.94863(19) 0.156(2) Uani 1 1 d . . . . .
H19A H 0.539325 0.809647 0.966662 0.234 Uiso 1 1 calc R U . . .
H19B H 0.498334 0.910190 0.938279 0.234 Uiso 1 1 calc R U . . .
H19C H 0.648701 0.915223 0.980057 0.234 Uiso 1 1 calc R U . . .
C14 C 0.8845(6) 1.0242(5) 0.8831(2) 0.144(2) Uani 1 1 d . . . . .
H14 H 0.896553 1.069374 0.851436 0.173 Uiso 1 1 calc R U . . .
C15 C 1.0374(6) 0.9847(6) 0.8850(3) 0.166(2) Uani 1 1 d . . . . .
H15A H 1.108263 1.046917 0.898492 0.248 Uiso 1 1 calc R U . . .
H15B H 1.062377 0.941745 0.842284 0.248 Uiso 1 1 calc R U . . .
H15C H 1.042721 0.939421 0.915671 0.248 Uiso 1 1 calc R U . . .
C16 C 0.8370(7) 1.1109(5) 0.9424(2) 0.177(3) Uani 1 1 d . . . . .
H16A H 0.806938 1.075617 0.976081 0.266 Uiso 1 1 calc R U . . .
H16B H 0.753040 1.149794 0.930603 0.266 Uiso 1 1 calc R U . . .
H16C H 0.920893 1.162420 0.958375 0.266 Uiso 1 1 calc R U . . .
Si1 Si 0.73024(12) 0.92281(10) 0.84108(4) 0.0777(4) Uani 1 1 d . . . . .

loop_
_atom_site_aniso_label
_atom_site_aniso_U_11
_atom_site_aniso_U_22
_atom_site_aniso_U_33
_atom_site_aniso_U_23
_atom_site_aniso_U_13
_atom_site_aniso_U_12
S2 0.0705(5) 0.0714(6) 0.0441(4) 0.0131(4) 0.0076(4) 0.0071(4)
Si2 0.0748(6) 0.0853(8) 0.0479(5) 0.0085(5) 0.0092(5) 0.0186(6)
O1 0.113(2) 0.155(4) 0.109(2) 0.007(2) 0.0142(19) 0.055(2)
N2 0.0743(17) 0.069(2) 0.0517(15) 0.0127(14) 0.0033(13) 0.0091(15)
C30 0.0561(17) 0.051(2) 0.0443(16) 0.0060(14) 0.0018(14) -0.0119(16)
C31 0.0571(17) 0.052(2) 0.0395(15) 0.0072(14) 0.0002(13) -0.0094(16)
C35 0.081(2) 0.077(3) 0.0575(19) 0.0101(18) 0.0055(17) 0.011(2)
C33 0.0658(19) 0.058(2) 0.0503(17) 0.0065(16) 0.0062(15) -0.0026(17)
C29 0.077(2) 0.057(2) 0.0466(17) 0.0116(15) 0.0038(15) 0.0000(17)
C32 0.074(2) 0.074(3) 0.0561(19) 0.0110(18) 0.0077(17) 0.0140(19)
C28 0.094(3) 0.070(3) 0.0454(17) 0.0022(17) 0.0173(17) -0.015(2)
C25 0.0604(19) 0.066(2) 0.0558(19) -0.0090(18) 0.0089(16) -0.0131(18)
C27 0.066(2) 0.069(2) 0.0530(18) 0.0116(17) 0.0056(16) 0.0041(18)
C34 0.076(2) 0.071(3) 0.0513(18) 0.0071(17) 0.0097(17) -0.0058(19)
C26 0.0584(19) 0.080(3) 0.064(2) 0.0052(18) 0.0012(16) 0.0028(18)
C24 0.082(3) 0.081(3) 0.082(2) -0.009(2) 0.024(2) -0.008(2)
C39 0.097(3) 0.134(4) 0.079(3) 0.014(3) 0.019(2) 0.014(3)
C40 0.084(3) 0.205(7) 0.128(4) 0.019(4) -0.018(3) 0.014(3)
C42 0.162(4) 0.109(4) 0.080(3) 0.011(3) 0.020(3) 0.025(3)
C23 0.164(4) 0.097(3) 0.065(2) 0.001(2) 0.048(2) -0.003(3)
C36 0.118(4) 0.173(6) 0.074(3) 0.029(3) -0.002(2) 0.053(4)
C41 0.118(4) 0.199(6) 0.123(4) 0.014(4) 0.051(3) 0.006(4)
C43 0.230(6) 0.115(5) 0.133(4) 0.054(4) 0.044(4) 0.069(4)
C44 0.215(6) 0.111(4) 0.130(4) -0.022(3) 0.042(4) 0.024(4)
C37 0.247(7) 0.185(7) 0.154(5) 0.086(5) 0.017(5) 0.109(6)
C38 0.075(3) 0.372(11) 0.143(5) 0.035(5) -0.013(3) 0.043(5)
S1 0.0712(5) 0.0687(6) 0.0471(4) 0.0130(4) 0.0104(4) 0.0087(4)
N1 0.0762(18) 0.072(2) 0.0529(15) 0.0109(14) 0.0042(13) 0.0129(16)
C6 0.0567(18) 0.049(2) 0.0474(16) 0.0033(14) 0.0060(14) -0.0136(16)
C9 0.0620(18) 0.0467(19) 0.0390(15) 0.0077(13) 0.0021(13) -0.0039(15)
C13 0.084(2) 0.080(3) 0.066(2) 0.0135(19) 0.0216(19) 0.013(2)
C11 0.0629(19) 0.052(2) 0.0569(18) 0.0054(16) 0.0128(16) 0.0036(16)
C5 0.083(2) 0.060(2) 0.0505(18) 0.0104(16) 0.0121(16) -0.0002(18)
O2 0.109(2) 0.173(4) 0.124(3) 0.001(2) 0.025(2) 0.058(3)
C4 0.096(3) 0.069(3) 0.0433(17) 0.0085(17) 0.0138(17) -0.015(2)
C7 0.068(2) 0.074(3) 0.0503(18) 0.0062(17) 0.0073(16) 0.0065(19)
C12 0.073(2) 0.071(3) 0.0555(19) 0.0061(17) 0.0142(17) 0.0025(19)
C10 0.076(2) 0.070(3) 0.0556(19) 0.0093(18) 0.0041(17) 0.0198(19)
C3 0.065(2) 0.055(2) 0.061(2) -0.0050(17) 0.0130(17) -0.0127(18)
C8 0.0612(19) 0.084(3) 0.065(2) 0.0098(19) 0.0075(17) 0.0079(19)
C2 0.087(3) 0.091(3) 0.081(2) -0.014(2) 0.034(2) -0.013(2)
C1 0.145(4) 0.095(3) 0.067(2) -0.004(2) 0.045(2) -0.010(3)
C20 0.152(4) 0.134(5) 0.092(3) 0.034(3) 0.036(3) 0.085(4)
C22 0.117(4) 0.266(9) 0.155(5) 0.051(5) -0.019(4) 0.056(5)
C21 0.241(7) 0.207(7) 0.136(4) 0.100(5) 0.072(4) 0.123(6)
C17 0.144(4) 0.133(4) 0.089(3) 0.038(3) 0.044(3) 0.059(3)
C18 0.191(6) 0.153(6) 0.159(5) 0.080(4) 0.057(4) 0.084(5)
C19 0.212(6) 0.173(6) 0.099(3) 0.052(3) 0.078(4) 0.060(4)
C14 0.151(5) 0.127(5) 0.123(4) -0.031(3) 0.010(4) 0.023(4)
C15 0.134(4) 0.186(7) 0.152(5) -0.001(4) -0.022(4) -0.003(5)
C16 0.249(7) 0.148(6) 0.099(3) -0.033(3) 0.017(4) -0.001(5)
Si1 0.0941(8) 0.0847(9) 0.0521(5) 0.0088(5) 0.0185(5) 0.0293(6)

loop_
_atom_type_symbol
_atom_type_description
_atom_type_scat_dispersion_real
_atom_type_scat_dispersion_imag
_atom_type_scat_source
C C 0.0033 0.0016 'International Tables Vol C Tables 4.2.6.8 and 6.1.1.4'
H H 0.0000 0.0000 'International Tables Vol C Tables 4.2.6.8 and 6.1.1.4'
N N 0.0061 0.0033 'International Tables Vol C Tables 4.2.6.8 and 6.1.1.4'
O O 0.0106 0.0060 'International Tables Vol C Tables 4.2.6.8 and 6.1.1.4'
S S 0.1246 0.1234 'International Tables Vol C Tables 4.2.6.8 and 6.1.1.4'
Si Si 0.0817 0.0704 'International Tables Vol C Tables 4.2.6.8 and 6.1.1.4'

loop_
_geom_angle_atom_site_label_1
_geom_angle_atom_site_label_2
_geom_angle_atom_site_label_3
_geom_angle
_geom_angle_site_symmetry_1
_geom_angle_site_symmetry_3
_geom_angle_publ_flag
C33 S2 C31 89.51(15) . . ?
C35 Si2 C39 107.87(16) . . ?
C35 Si2 C42 105.50(17) . . ?
C35 Si2 C36 107.03(18) . . ?
C42 Si2 C39 115.9(2) . . ?
C36 Si2 C39 109.9(2) . . ?
C36 Si2 C42 110.3(2) . . ?
C31 N2 C32 110.5(3) . . ?
C29 C30 C31 119.1(3) . . ?
C27 C30 C31 121.8(3) . . ?
C27 C30 C29 119.0(3) . . ?
N2 C31 S2 114.1(2) . . ?
N2 C31 C30 123.8(3) . . ?
C30 C31 S2 122.1(2) . . ?
C34 C35 Si2 176.4(4) . . ?
C32 C33 S2 109.3(2) . . ?
C32 C33 C34 127.6(3) . . ?
C34 C33 S2 123.0(3) . . ?
C30 C29 H29 120.6 . . ?
C30 C29 C28 118.8(3) . . ?
C28 C29 H29 120.6 . . ?
N2 C32 H32 121.7 . . ?
C33 C32 N2 116.6(3) . . ?
C33 C32 H32 121.7 . . ?
C29 C28 H28 119.0 . . ?
C25 C28 C29 122.0(3) . . ?
C25 C28 H28 119.0 . . ?
C28 C25 C24 121.7(4) . . ?
C26 C25 C28 118.5(3) . . ?
C26 C25 C24 119.9(4) . . ?
C30 C27 H27 119.4 . . ?
C26 C27 C30 121.2(3) . . ?
C26 C27 H27 119.4 . . ?
C35 C34 C33 176.9(4) . . ?
C25 C26 C27 120.6(4) . . ?
C25 C26 H26 119.7 . . ?
C27 C26 H26 119.7 . . ?
O1 C24 C25 119.3(4) . . ?
O1 C24 C23 121.8(4) . . ?
C23 C24 C25 118.9(4) . . ?
Si2 C39 H39 104.8 . . ?
C40 C39 Si2 115.5(3) . . ?
C40 C39 H39 104.8 . . ?
C40 C39 C41 112.1(4) . . ?
C41 C39 Si2 113.4(3) . . ?
C41 C39 H39 104.8 . . ?
C39 C40 H40A 109.5 . . ?
C39 C40 H40B 109.5 . . ?
C39 C40 H40C 109.5 . . ?
H40A C40 H40B 109.5 . . ?
H40A C40 H40C 109.5 . . ?
H40B C40 H40C 109.5 . . ?
Si2 C42 H42 103.6 . . ?
C43 C42 Si2 115.0(3) . . ?
C43 C42 H42 103.6 . . ?
C43 C42 C44 113.0(4) . . ?
C44 C42 Si2 115.9(3) . . ?
C44 C42 H42 103.6 . . ?
C24 C23 H23A 109.5 . . ?
C24 C23 H23B 109.5 . . ?
C24 C23 H23C 109.5 . . ?
H23A C23 H23B 109.5 . . ?
H23A C23 H23C 109.5 . . ?
H23B C23 H23C 109.5 . . ?
Si2 C36 H36 107.0 . . ?
C37 C36 Si2 111.2(4) . . ?
C37 C36 H36 107.0 . . ?
C37 C36 C38 113.0(5) . . ?
C38 C36 Si2 111.3(4) . . ?
C38 C36 H36 107.0 . . ?
C39 C41 H41A 109.5 . . ?
C39 C41 H41B 109.5 . . ?
C39 C41 H41C 109.5 . . ?
H41A C41 H41B 109.5 . . ?
H41A C41 H41C 109.5 . . ?
H41B C41 H41C 109.5 . . ?
C42 C43 H43A 109.5 . . ?
C42 C43 H43B 109.5 . . ?
C42 C43 H43C 109.5 . . ?
H43A C43 H43B 109.5 . . ?
H43A C43 H43C 109.5 . . ?
H43B C43 H43C 109.5 . . ?
C42 C44 H44A 109.5 . . ?
C42 C44 H44B 109.5 . . ?
C42 C44 H44C 109.5 . . ?
H44A C44 H44B 109.5 . . ?
H44A C44 H44C 109.5 . . ?
H44B C44 H44C 109.5 . . ?
C36 C37 H37A 109.5 . . ?
C36 C37 H37B 109.5 . . ?
C36 C37 H37C 109.5 . . ?
H37A C37 H37B 109.5 . . ?
H37A C37 H37C 109.5 . . ?
H37B C37 H37C 109.5 . . ?
C36 C38 H38A 109.5 . . ?
C36 C38 H38B 109.5 . . ?
C36 C38 H38C 109.5 . . ?
H38A C38 H38B 109.5 . . ?
H38A C38 H38C 109.5 . . ?
H38B C38 H38C 109.5 . . ?
C11 S1 C9 89.20(15) . . ?
C9 N1 C10 110.1(3) . . ?
C5 C6 C9 120.0(3) . . ?
C5 C6 C7 118.7(3) . . ?
C7 C6 C9 121.3(3) . . ?
N1 C9 S1 114.4(2) . . ?
N1 C9 C6 123.1(3) . . ?
C6 C9 S1 122.5(2) . . ?
C12 C13 Si1 172.2(4) . . ?
C12 C11 S1 122.3(3) . . ?
C10 C11 S1 109.5(2) . . ?
C10 C11 C12 128.2(3) . . ?
C6 C5 H5 120.3 . . ?
C6 C5 C4 119.5(3) . . ?
C4 C5 H5 120.3 . . ?
C5 C4 H4 119.3 . . ?
C3 C4 C5 121.5(3) . . ?
C3 C4 H4 119.3 . . ?
C6 C7 H7 119.5 . . ?
C8 C7 C6 121.0(3) . . ?
C8 C7 H7 119.5 . . ?
C13 C12 C11 176.5(4) . . ?
N1 C10 H10 121.6 . . ?
C11 C10 N1 116.8(3) . . ?
C11 C10 H10 121.6 . . ?
C4 C3 C2 121.0(4) . . ?
C8 C3 C4 118.6(3) . . ?
C8 C3 C2 120.4(4) . . ?
C7 C8 H8 119.6 . . ?
C3 C8 C7 120.7(4) . . ?
C3 C8 H8 119.6 . . ?
O2 C2 C3 119.0(4) . . ?
O2 C2 C1 122.2(4) . . ?
C1 C2 C3 118.8(5) . . ?
C2 C1 H1A 109.5 . . ?
C2 C1 H1B 109.5 . . ?
C2 C1 H1C 109.5 . . ?
H1A C1 H1B 109.5 . . ?
H1A C1 H1C 109.5 . . ?
H1B C1 H1C 109.5 . . ?
C22 C20 H20 107.0 . . ?
C22 C20 Si1 110.8(4) . . ?
C21 C20 H20 107.0 . . ?
C21 C20 C22 112.5(5) . . ?
C21 C20 Si1 112.1(4) . . ?
Si1 C20 H20 107.0 . . ?
C20 C22 H22A 109.5 . . ?
C20 C22 H22B 109.5 . . ?
C20 C22 H22C 109.5 . . ?
H22A C22 H22B 109.5 . . ?
H22A C22 H22C 109.5 . . ?
H22B C22 H22C 109.5 . . ?
C20 C21 H21A 109.5 . . ?
C20 C21 H21B 109.5 . . ?
C20 C21 H21C 109.5 . . ?
H21A C21 H21B 109.5 . . ?
H21A C21 H21C 109.5 . . ?
H21B C21 H21C 109.5 . . ?
C18 C17 H17 104.4 . . ?
C18 C17 C19 111.9(4) . . ?
C18 C17 Si1 117.1(4) . . ?
C19 C17 H17 104.4 . . ?
C19 C17 Si1 113.0(3) . . ?
Si1 C17 H17 104.4 . . ?
C17 C18 H18A 109.5 . . ?
C17 C18 H18B 109.5 . . ?
C17 C18 H18C 109.5 . . ?
H18A C18 H18B 109.5 . . ?
H18A C18 H18C 109.5 . . ?
H18B C18 H18C 109.5 . . ?
C17 C19 H19A 109.5 . . ?
C17 C19 H19B 109.5 . . ?
C17 C19 H19C 109.5 . . ?
H19A C19 H19B 109.5 . . ?
H19A C19 H19C 109.5 . . ?
H19B C19 H19C 109.5 . . ?
C15 C14 H14 100.5 . . ?
C15 C14 C16 116.6(5) . . ?
C15 C14 Si1 118.1(4) . . ?
C16 C14 H14 100.5 . . ?
C16 C14 Si1 115.5(4) . . ?
Si1 C14 H14 100.5 . . ?
C14 C15 H15A 109.5 . . ?
C14 C15 H15B 109.5 . . ?
C14 C15 H15C 109.5 . . ?
H15A C15 H15B 109.5 . . ?
H15A C15 H15C 109.5 . . ?
H15B C15 H15C 109.5 . . ?
C14 C16 H16A 109.5 . . ?
C14 C16 H16B 109.5 . . ?
C14 C16 H16C 109.5 . . ?
H16A C16 H16B 109.5 . . ?
H16A C16 H16C 109.5 . . ?
H16B C16 H16C 109.5 . . ?
C13 Si1 C20 106.43(18) . . ?
C13 Si1 C17 107.71(18) . . ?
C13 Si1 C14 105.51(19) . . ?
C20 Si1 C17 109.4(2) . . ?
C14 Si1 C20 111.5(3) . . ?
C14 Si1 C17 115.8(3) . . ?

loop_
_geom_bond_atom_site_label_1
_geom_bond_atom_site_label_2
_geom_bond_distance
_geom_bond_site_symmetry_2
_geom_bond_publ_flag
S2 C31 1.726(3) . ?
S2 C33 1.720(3) . ?
Si2 C35 1.832(3) . ?
Si2 C39 1.887(4) . ?
Si2 C42 1.879(5) . ?
Si2 C36 1.867(4) . ?
O1 C24 1.278(5) . ?
N2 C31 1.308(4) . ?
N2 C32 1.368(4) . ?
C30 C31 1.467(4) . ?
C30 C29 1.388(4) . ?
C30 C27 1.387(4) . ?
C35 C34 1.199(4) . ?
C33 C32 1.344(4) . ?
C33 C34 1.429(4) . ?
C29 H29 0.9300 . ?
C29 C28 1.390(4) . ?
C32 H32 0.9300 . ?
C28 H28 0.9300 . ?
C28 C25 1.390(5) . ?
C25 C26 1.365(4) . ?
C25 C24 1.497(5) . ?
C27 H27 0.9300 . ?
C27 C26 1.382(4) . ?
C26 H26 0.9300 . ?
C24 C23 1.449(5) . ?
C39 H39 0.9800 . ?
C39 C40 1.500(5) . ?
C39 C41 1.529(4) . ?
C40 H40A 0.9600 . ?
C40 H40B 0.9600 . ?
C40 H40C 0.9600 . ?
C42 H42 0.9800 . ?
C42 C43 1.519(6) . ?
C42 C44 1.520(5) . ?
C23 H23A 0.9600 . ?
C23 H23B 0.9600 . ?
C23 H23C 0.9600 . ?
C36 H36 0.9800 . ?
C36 C37 1.523(8) . ?
C36 C38 1.537(7) . ?
C41 H41A 0.9600 . ?
C41 H41B 0.9600 . ?
C41 H41C 0.9600 . ?
C43 H43A 0.9600 . ?
C43 H43B 0.9600 . ?
C43 H43C 0.9600 . ?
C44 H44A 0.9600 . ?
C44 H44B 0.9600 . ?
C44 H44C 0.9600 . ?
C37 H37A 0.9600 . ?
C37 H37B 0.9600 . ?
C37 H37C 0.9600 . ?
C38 H38A 0.9600 . ?
C38 H38B 0.9600 . ?
C38 H38C 0.9600 . ?
S1 C9 1.722(3) . ?
S1 C11 1.721(3) . ?
N1 C9 1.313(4) . ?
N1 C10 1.362(4) . ?
C6 C9 1.463(4) . ?
C6 C5 1.384(4) . ?
C6 C7 1.393(4) . ?
C13 C12 1.194(4) . ?
C13 Si1 1.837(3) . ?
C11 C12 1.432(4) . ?
C11 C10 1.338(4) . ?
C5 H5 0.9300 . ?
C5 C4 1.389(4) . ?
O2 C2 1.279(6) . ?
C4 H4 0.9300 . ?
C4 C3 1.388(5) . ?
C7 H7 0.9300 . ?
C7 C8 1.377(4) . ?
C10 H10 0.9300 . ?
C3 C8 1.368(4) . ?
C3 C2 1.500(5) . ?
C8 H8 0.9300 . ?
C2 C1 1.449(6) . ?
C1 H1A 0.9600 . ?
C1 H1B 0.9600 . ?
C1 H1C 0.9600 . ?
C20 H20 0.9800 . ?
C20 C22 1.541(7) . ?
C20 C21 1.520(7) . ?
C20 Si1 1.879(5) . ?
C22 H22A 0.9600 . ?
C22 H22B 0.9600 . ?
C22 H22C 0.9600 . ?
C21 H21A 0.9600 . ?
C21 H21B 0.9600 . ?
C21 H21C 0.9600 . ?
C17 H17 0.9800 . ?
C17 C18 1.435(6) . ?
C17 C19 1.533(4) . ?
C17 Si1 1.890(5) . ?
C18 H18A 0.9600 . ?
C18 H18B 0.9600 . ?
C18 H18C 0.9600 . ?
C19 H19A 0.9600 . ?
C19 H19B 0.9600 . ?
C19 H19C 0.9600 . ?
C14 H14 0.9800 . ?
C14 C15 1.451(6) . ?
C14 C16 1.511(5) . ?
C14 Si1 1.873(5) . ?
C15 H15A 0.9600 . ?
C15 H15B 0.9600 . ?
C15 H15C 0.9600 . ?
C16 H16A 0.9600 . ?
C16 H16B 0.9600 . ?
C16 H16C 0.9600 . ?

loop_
_geom_torsion_atom_site_label_1
_geom_torsion_atom_site_label_2
_geom_torsion_atom_site_label_3
_geom_torsion_atom_site_label_4
_geom_torsion
_geom_torsion_site_symmetry_1
_geom_torsion_site_symmetry_2
_geom_torsion_site_symmetry_3
_geom_torsion_site_symmetry_4
_geom_torsion_publ_flag
S2 C33 C32 N2 -0.7(4) . . . . ?
C30 C29 C28 C25 0.9(5) . . . . ?
C30 C27 C26 C25 0.1(5) . . . . ?
C31 S2 C33 C32 0.5(3) . . . . ?
C31 S2 C33 C34 178.9(3) . . . . ?
C31 N2 C32 C33 0.4(4) . . . . ?
C31 C30 C29 C28 179.2(3) . . . . ?
C31 C30 C27 C26 -179.7(3) . . . . ?
C35 Si2 C39 C40 55.1(4) . . . . ?
C35 Si2 C39 C41 -173.5(4) . . . . ?
C35 Si2 C42 C43 -55.5(4) . . . . ?
C35 Si2 C42 C44 169.5(4) . . . . ?
C35 Si2 C36 C37 65.7(4) . . . . ?
C35 Si2 C36 C38 -61.3(5) . . . . ?
C33 S2 C31 N2 -0.3(2) . . . . ?
C33 S2 C31 C30 179.1(2) . . . . ?
C29 C30 C31 S2 169.8(2) . . . . ?
C29 C30 C31 N2 -10.8(4) . . . . ?
C29 C30 C27 C26 0.0(5) . . . . ?
C29 C28 C25 C26 -0.7(5) . . . . ?
C29 C28 C25 C24 178.8(3) . . . . ?
C32 N2 C31 S2 0.0(4) . . . . ?
C32 N2 C31 C30 -179.4(3) . . . . ?
C28 C25 C26 C27 0.2(5) . . . . ?
C28 C25 C24 O1 -175.6(4) . . . . ?
C28 C25 C24 C23 5.7(5) . . . . ?
C27 C30 C31 S2 -10.4(4) . . . . ?
C27 C30 C31 N2 168.9(3) . . . . ?
C27 C30 C29 C28 -0.5(4) . . . . ?
C34 C33 C32 N2 -179.0(3) . . . . ?
C26 C25 C24 O1 3.9(5) . . . . ?
C26 C25 C24 C23 -174.8(3) . . . . ?
C24 C25 C26 C27 -179.3(3) . . . . ?
C39 Si2 C42 C43 63.7(4) . . . . ?
C39 Si2 C42 C44 -71.2(4) . . . . ?
C39 Si2 C36 C37 -51.2(4) . . . . ?
C39 Si2 C36 C38 -178.2(4) . . . . ?
C42 Si2 C39 C40 -62.8(4) . . . . ?
C42 Si2 C39 C41 68.6(4) . . . . ?
C42 Si2 C36 C37 180.0(4) . . . . ?
C42 Si2 C36 C38 52.9(5) . . . . ?
C36 Si2 C39 C40 171.4(4) . . . . ?
C36 Si2 C39 C41 -57.1(4) . . . . ?
C36 Si2 C42 C43 -170.8(3) . . . . ?
C36 Si2 C42 C44 54.3(4) . . . . ?
S1 C11 C10 N1 0.9(4) . . . . ?
C6 C5 C4 C3 -0.6(5) . . . . ?
C6 C7 C8 C3 -0.6(5) . . . . ?
C9 S1 C11 C12 -178.2(3) . . . . ?
C9 S1 C11 C10 -0.7(3) . . . . ?
C9 N1 C10 C11 -0.7(4) . . . . ?
C9 C6 C5 C4 -179.3(3) . . . . ?
C9 C6 C7 C8 179.8(3) . . . . ?
C11 S1 C9 N1 0.4(3) . . . . ?
C11 S1 C9 C6 -178.9(2) . . . . ?
C5 C6 C9 S1 -171.5(2) . . . . ?
C5 C6 C9 N1 9.3(4) . . . . ?
C5 C6 C7 C8 0.4(5) . . . . ?
C5 C4 C3 C8 0.4(5) . . . . ?
C5 C4 C3 C2 -179.6(3) . . . . ?
C4 C3 C8 C7 0.2(5) . . . . ?
C4 C3 C2 O2 174.2(4) . . . . ?
C4 C3 C2 C1 -5.9(5) . . . . ?
C7 C6 C9 S1 9.0(4) . . . . ?
C7 C6 C9 N1 -170.2(3) . . . . ?
C7 C6 C5 C4 0.2(4) . . . . ?
C12 C11 C10 N1 178.2(3) . . . . ?
C10 N1 C9 S1 0.1(4) . . . . ?
C10 N1 C9 C6 179.4(3) . . . . ?
C8 C3 C2 O2 -5.8(5) . . . . ?
C8 C3 C2 C1 174.0(3) . . . . ?
C2 C3 C8 C7 -179.8(3) . . . . ?
C22 C20 Si1 C13 69.0(4) . . . . ?
C22 C20 Si1 C17 -47.1(4) . . . . ?
C22 C20 Si1 C14 -176.4(3) . . . . ?
C21 C20 Si1 C13 -57.6(5) . . . . ?
C21 C20 Si1 C17 -173.7(4) . . . . ?
C21 C20 Si1 C14 57.0(5) . . . . ?
C18 C17 Si1 C13 54.2(5) . . . . ?
C18 C17 Si1 C20 169.5(4) . . . . ?
C18 C17 Si1 C14 -63.5(5) . . . . ?
C19 C17 Si1 C13 -173.5(3) . . . . ?
C19 C17 Si1 C20 -58.2(4) . . . . ?
C19 C17 Si1 C14 68.8(4) . . . . ?
C15 C14 Si1 C13 -46.2(5) . . . . ?
C15 C14 Si1 C20 -161.3(5) . . . . ?
C15 C14 Si1 C17 72.8(5) . . . . ?
C16 C14 Si1 C13 168.9(4) . . . . ?
C16 C14 Si1 C20 53.8(5) . . . . ?
C16 C14 Si1 C17 -72.1(5) . . . . ?
